data_1510336
loop_
_publ_author_name
'Miyazaki, S.'
'Otsuka, K.'
'Ohba, T.'
'Emura, Y.'

_publ_section_title
;
 Crystal structure of gamma-martensite in Au-47.5 at.% Cd alloy
;
_journal_name_full 'Materials Transactions, JIM'
_journal_page_first 12
_journal_page_last 17
_journal_paper_doi 10.2320/matertrans1989.31.12
_journal_volume 31
_journal_year 1990
_chemical_formula_sum 'Au1.05 Cd0.95'
_space_group_IT_number 51
_symmetry_space_group_name_Hall '-P 2a 2a'
_symmetry_space_group_name_H-M 'P m m a'
_cell_angle_alpha 90
_cell_angle_beta 90
_cell_angle_gamma 90
_cell_formula_units_Z 2
_cell_length_a 4.766
_cell_length_b 3.151
_cell_length_c 4.859
_cell_volume 72.971
_citation_journal_id_ASTM MTJIEY
_cod_data_source_file gold_407.cif
_cod_data_source_block Au1.05Cd0.95
_cod_original_cell_volume 72.97084
_cod_database_code 1510336

loop_
_symmetry_equiv_pos_as_xyz
x,y,z
-x+1/2,-y,z
x+1/2,-y,-z
-x,y,-z
-x,-y,-z
x-1/2,y,-z
-x-1/2,y,z
x,-y,z

loop_
_atom_site_label
_atom_site_type_symbol
_atom_site_fract_x
_atom_site_fract_y
_atom_site_fract_z
_atom_site_occupancy
_atom_site_U_iso_or_equiv
Au2 Au 0.25 0.5 0.295 0.05 0.0
Au1 Au 0.25 0 0.7997 1 0.0
Cd1 Cd 0.25 0.5 0.295 0.95 0.0
